data_7135932
loop_
_publ_author_name
'Desai, Krishnarao Jeyaram'
'Pratheepkumar, Annamalai'

_publ_section_title
;
 Blue LED-Driven Synthesis of Benzoyl-Guanidine Hybrids via
 Radical-Radical Cross-Coupling
;
_journal_name_full 'Chemical Communications'
_journal_paper_doi 10.1039/D6CC01721E
_journal_year 2026
_chemical_formula_moiety 'C19 H21 N3 O'
_chemical_formula_sum 'C19 H21 N3 O'
_chemical_formula_weight 307.39
_chemical_name_systematic (Z)-N-((phenylamino)(piperidin-1-yl)methylene)benzamide
_space_group_crystal_system orthorhombic
_space_group_IT_number 61
_space_group_name_Hall '-P 2ac 2ab'
_space_group_name_H-M_alt 'P b c a'
_atom_sites_solution_hydrogens geom
_atom_sites_solution_primary iterative
_audit_creation_date 2026-01-15
_audit_creation_method
;
Olex2 1.5
(compiled 2025.07.13 svn.rb7424aed for OlexSys, GUI svn.r7314)
;
_audit_update_record
;
2026-01-19 deposited with the CCDC.	2026-06-11 downloaded from the CCDC.
;
_cell_angle_alpha 90
_cell_angle_beta 90
_cell_angle_gamma 90
_cell_formula_units_Z 8
_cell_length_a 9.7045(5)
_cell_length_b 16.1879(8)
_cell_length_c 20.9911(10)
_cell_measurement_reflns_used 9247
_cell_measurement_temperature 298.00
_cell_measurement_theta_max 22.30
_cell_measurement_theta_min 2.63
_cell_volume 3297.6(3)
_computing_cell_refinement 'SAINT V8.40B (?, 2016)'
_computing_data_reduction 'SAINT V8.40B (?, 2016)'
_computing_molecular_graphics 'Olex2 1.5 (Dolomanov et al., 2009)'
_computing_publication_material 'Olex2 1.5 (Dolomanov et al., 2009)'
_computing_structure_refinement 'SHELXL 2019/3 (Sheldrick, 2015)'
_computing_structure_solution 'olex2.solve 1.5 (Bourhis et al., 2015)'
_diffrn_ambient_temperature 298.00
_diffrn_detector 'Bruker APEX2 area detector'
_diffrn_detector_area_resol_mean 7.9
_diffrn_detector_type 'CCD area detector'
_diffrn_measured_fraction_theta_full 1.000
_diffrn_measured_fraction_theta_max 0.998
_diffrn_measurement_device 'three-circle diffractometer'
_diffrn_measurement_device_type 'Bruker SMART APEX2 area detector'
_diffrn_measurement_method '\w and \f scans'
_diffrn_radiation_monochromator 'mirror optics'
_diffrn_radiation_probe x-ray
_diffrn_radiation_type MoK\a
_diffrn_radiation_wavelength 0.71073
_diffrn_reflns_av_R_equivalents 0.0625
_diffrn_reflns_av_unetI/netI 0.0350
_diffrn_reflns_Laue_measured_fraction_full 1.000
_diffrn_reflns_Laue_measured_fraction_max 0.998
_diffrn_reflns_limit_h_max 12
_diffrn_reflns_limit_h_min -12
_diffrn_reflns_limit_k_max 17
_diffrn_reflns_limit_k_min -20
_diffrn_reflns_limit_l_max 26
_diffrn_reflns_limit_l_min -26
_diffrn_reflns_number 43209
_diffrn_reflns_point_group_measured_fraction_full 1.000
_diffrn_reflns_point_group_measured_fraction_max 0.998
_diffrn_reflns_theta_full 25.242
_diffrn_reflns_theta_max 27.139
_diffrn_reflns_theta_min 1.940
_diffrn_source 'microfocus sealed X-ray tube'
_diffrn_source_current 1.4
_diffrn_source_power 0.07
_diffrn_source_type 'Incoatec I\ms'
_diffrn_source_voltage 50.0
_diffrn_standards_number 0
_exptl_absorpt_coefficient_mu 0.078
_exptl_absorpt_correction_T_max 0.986
_exptl_absorpt_correction_T_min 0.979
_exptl_absorpt_correction_type none
_exptl_absorpt_process_details
;
SADABS-2016/2 (Bruker,2016/2) was used for absorption correction.
wR2(int) was 0.0852 before and 0.0596 after correction.
The Ratio of minimum to maximum transmission is 0.9083.
The \l/2 correction factor is Not present.
;
_exptl_crystal_colour colourless
_exptl_crystal_colour_primary colourless
_exptl_crystal_density_diffrn 1.238
_exptl_crystal_description block
_exptl_crystal_F_000 1312
_exptl_crystal_size_max 0.188
_exptl_crystal_size_mid 0.139
_exptl_crystal_size_min 0.129
_refine_diff_density_max 0.355
_refine_diff_density_min -0.183
_refine_diff_density_rms 0.044
_refine_ls_extinction_coef 0.0029(9)
_refine_ls_extinction_expression Fc^*^=kFc[1+0.001xFc^2^\l^3^/sin(2\q)]^-1/4^
_refine_ls_extinction_method 'SHELXL-2019/2 (Sheldrick 2019)'
_refine_ls_goodness_of_fit_ref 1.040
_refine_ls_hydrogen_treatment constr
_refine_ls_matrix_type full
_refine_ls_number_parameters 209
_refine_ls_number_reflns 3649
_refine_ls_number_restraints 0
_refine_ls_restrained_S_all 1.040
_refine_ls_R_factor_all 0.1037
_refine_ls_R_factor_gt 0.0642
_refine_ls_shift/su_max 0.000
_refine_ls_shift/su_mean 0.000
_refine_ls_structure_factor_coef Fsqd
_refine_ls_weighting_details 'w=1/[\s^2^(Fo^2^)+(0.0792P)^2^+1.7319P] where P=(Fo^2^+2Fc^2^)/3'
_refine_ls_weighting_scheme calc
_refine_ls_wR_factor_gt 0.1681
_refine_ls_wR_factor_ref 0.1932
_reflns_Friedel_coverage 0.000
_reflns_number_gt 2253
_reflns_number_total 3655
_reflns_threshold_expression 'I > 2\s(I)'
_cod_data_source_file d6cc01721e2.cif
_cod_data_source_block 3a_030424_0m_a
_cod_database_code 7135932
_shelx_shelxl_version_number 2019/3
_shelx_space_group_comment
;
The symmetry employed for this shelxl refinement is uniquely defined
by the following loop, which should always be used as a source of
symmetry information in preference to the above space-group names.
They are only intended as comments.
;
_shelx_estimated_absorpt_t_max 0.990
_shelx_estimated_absorpt_t_min 0.985
_olex2_refinement_description
;
1.a Secondary CH2 refined with riding coordinates:
 C00D(H00d,H00e), C00E(H00f,H00g), C00G(H00i,H00j), C00H(H00k,H00l), C00K(H00o,
 H00p)
1.b Aromatic/amide H refined with riding coordinates:
 N002(H002), C008(H008), C00A(H00A), C00B(H00B), C00C(H00C), C00F(H00h),
 C00I(H00m), C00J(H00n), C00L(H00q), C00M(H00r), C00N(H00s)
;
_olex2_submission_special_instructions 'No special instructions were received'

loop_
_space_group_symop_operation_xyz
'x, y, z'
'-x+1/2, -y, z+1/2'
'-x, y+1/2, -z+1/2'
'x+1/2, -y+1/2, -z'
'-x, -y, -z'
'x-1/2, y, -z-1/2'
'x, -y-1/2, z-1/2'
'-x-1/2, y-1/2, z'

loop_
_atom_site_label
_atom_site_type_symbol
_atom_site_fract_x
_atom_site_fract_y
_atom_site_fract_z
_atom_site_U_iso_or_equiv
_atom_site_adp_type
_atom_site_occupancy
_atom_site_site_symmetry_order
_atom_site_calc_flag
_atom_site_refinement_flags_posn
_atom_site_refinement_flags_adp
_atom_site_refinement_flags_occupancy
_atom_site_disorder_assembly
_atom_site_disorder_group
O001 O 0.25138(18) 0.50098(11) 0.52706(8) 0.0633(5) Uani 1 1 d . . . . .
N002 N 0.5500(2) 0.53713(13) 0.56940(9) 0.0534(5) Uani 1 1 d . . . . .
H002 H 0.621659 0.523678 0.547619 0.064 Uiso 1 1 calc R U . . .
N003 N 0.3588(2) 0.47891(14) 0.62364(10) 0.0575(6) Uani 1 1 d . . . . .
N004 N 0.5628(2) 0.40826(14) 0.61608(11) 0.0600(6) Uani 1 1 d . . . . .
C005 C 0.1291(2) 0.53089(14) 0.62142(11) 0.0463(6) Uani 1 1 d . . . . .
C006 C 0.2540(2) 0.50252(15) 0.58633(11) 0.0506(6) Uani 1 1 d . . . . .
C007 C 0.5113(3) 0.62126(16) 0.56715(11) 0.0521(6) Uani 1 1 d . . . . .
C008 C 0.0175(2) 0.56232(15) 0.58814(13) 0.0535(6) Uani 1 1 d . . . . .
H008 H 0.018337 0.562563 0.543839 0.064 Uiso 1 1 calc R U . . .
C009 C 0.4871(2) 0.47472(16) 0.60207(11) 0.0512(6) Uani 1 1 d . . . . .
C00A C 0.4246(3) 0.65918(18) 0.60994(13) 0.0625(7) Uani 1 1 d . . . . .
H00A H 0.384397 0.628502 0.642456 0.075 Uiso 1 1 calc R U . . .
C00B C 0.5731(3) 0.66924(17) 0.52107(13) 0.0626(7) Uani 1 1 d . . . . .
H00B H 0.634777 0.645084 0.492722 0.075 Uiso 1 1 calc R U . . .
C00C C 0.1240(3) 0.52999(18) 0.68712(12) 0.0636(7) Uani 1 1 d . . . . .
H00C H 0.197847 0.508765 0.710127 0.076 Uiso 1 1 calc R U . . .
C00D C 0.7126(3) 0.39989(17) 0.60663(13) 0.0607(7) Uani 1 1 d . . . . .
H00D H 0.749169 0.450786 0.589075 0.073 Uiso 1 1 calc R U . . .
H00E H 0.730688 0.355803 0.576482 0.073 Uiso 1 1 calc R U . . .
C00E C 0.5006(3) 0.33457(17) 0.64514(15) 0.0658(8) Uani 1 1 d . . . . .
H00F H 0.511888 0.287578 0.616951 0.079 Uiso 1 1 calc R U . . .
H00G H 0.402689 0.343584 0.651429 0.079 Uiso 1 1 calc R U . . .
C00F C -0.0947(3) 0.59318(17) 0.62048(16) 0.0671(8) Uani 1 1 d . . . . .
H00H H -0.168814 0.614816 0.597868 0.081 Uiso 1 1 calc R U . . .
C00G C 0.7824(3) 0.38129(18) 0.66815(13) 0.0660(7) Uani 1 1 d . . . . .
H00I H 0.773979 0.428561 0.696278 0.079 Uiso 1 1 calc R U . . .
H00J H 0.879743 0.371922 0.660411 0.079 Uiso 1 1 calc R U . . .
C00H C 0.5684(3) 0.3167(2) 0.70833(14) 0.0702(8) Uani 1 1 d . . . . .
H00K H 0.550177 0.361729 0.737647 0.084 Uiso 1 1 calc R U . . .
H00L H 0.529907 0.266610 0.726329 0.084 Uiso 1 1 calc R U . . .
C00I C 0.5451(4) 0.75241(18) 0.51634(14) 0.0733(8) Uani 1 1 d . . . . .
H00M H 0.587866 0.783318 0.484665 0.088 Uiso 1 1 calc R U . . .
C00J C -0.0980(3) 0.59225(18) 0.68551(17) 0.0736(9) Uani 1 1 d . . . . .
H00N H -0.173866 0.613338 0.707122 0.088 Uiso 1 1 calc R U . . .
C00K C 0.7219(3) 0.3066(2) 0.70015(15) 0.0773(9) Uani 1 1 d . . . . .
H00O H 0.764731 0.298999 0.741494 0.093 Uiso 1 1 calc R U . . .
H00P H 0.740529 0.257894 0.674651 0.093 Uiso 1 1 calc R U . . .
C00L C 0.0111(3) 0.5601(2) 0.71884(15) 0.0800(9) Uani 1 1 d . . . . .
H00Q H 0.008468 0.558710 0.763119 0.096 Uiso 1 1 calc R U . . .
C00M C 0.3969(3) 0.7428(2) 0.60482(17) 0.0785(9) Uani 1 1 d . . . . .
H00R H 0.337701 0.767603 0.633932 0.094 Uiso 1 1 calc R U . . .
C00N C 0.4559(4) 0.7904(2) 0.55706(16) 0.0770(9) Uani 1 1 d . . . . .
H00S H 0.435381 0.846248 0.552987 0.092 Uiso 1 1 calc R U . . .

loop_
_atom_site_aniso_label
_atom_site_aniso_U_11
_atom_site_aniso_U_22
_atom_site_aniso_U_33
_atom_site_aniso_U_23
_atom_site_aniso_U_13
_atom_site_aniso_U_12
O001 0.0531(10) 0.0899(14) 0.0469(10) -0.0005(9) 0.0033(8) 0.0110(9)
N002 0.0473(11) 0.0598(13) 0.0531(11) 0.0069(10) 0.0059(9) 0.0062(10)
N003 0.0421(11) 0.0790(15) 0.0514(12) 0.0172(10) 0.0050(9) 0.0114(10)
N004 0.0437(12) 0.0637(14) 0.0727(15) 0.0150(11) 0.0009(10) 0.0059(10)
C005 0.0405(12) 0.0504(13) 0.0481(13) 0.0047(10) 0.0010(10) -0.0009(10)
C006 0.0450(13) 0.0590(15) 0.0478(13) 0.0087(11) 0.0043(11) 0.0027(11)
C007 0.0496(14) 0.0601(15) 0.0465(13) 0.0010(11) -0.0065(11) 0.0022(12)
C008 0.0443(13) 0.0566(14) 0.0597(15) 0.0044(12) -0.0057(11) 0.0005(11)
C009 0.0464(13) 0.0623(15) 0.0449(12) 0.0041(11) -0.0026(10) 0.0034(12)
C00A 0.0577(16) 0.0692(18) 0.0605(16) 0.0001(13) 0.0002(13) -0.0001(13)
C00B 0.0713(18) 0.0640(18) 0.0525(15) 0.0044(12) -0.0020(13) 0.0008(14)
C00C 0.0586(16) 0.0809(19) 0.0513(15) 0.0094(13) 0.0036(12) 0.0073(14)
C00D 0.0468(14) 0.0656(16) 0.0697(17) 0.0077(13) 0.0091(12) 0.0079(12)
C00E 0.0468(14) 0.0580(17) 0.092(2) 0.0076(14) -0.0080(14) -0.0033(12)
C00F 0.0445(14) 0.0622(17) 0.095(2) 0.0067(15) 0.0012(14) 0.0048(12)
C00G 0.0504(15) 0.0723(18) 0.0754(18) 0.0043(15) -0.0057(13) 0.0028(13)
C00H 0.0641(18) 0.0777(19) 0.0688(18) 0.0147(15) 0.0043(14) -0.0029(15)
C00I 0.101(2) 0.0580(17) 0.0609(18) 0.0045(14) -0.0059(16) -0.0007(16)
C00J 0.0640(18) 0.0632(18) 0.093(2) 0.0023(16) 0.0316(17) 0.0096(14)
C00K 0.0615(18) 0.098(2) 0.0727(19) 0.0232(17) -0.0118(14) -0.0008(16)
C00L 0.086(2) 0.094(2) 0.0601(17) 0.0065(15) 0.0270(17) 0.0079(19)
C00M 0.0706(19) 0.079(2) 0.086(2) -0.0216(18) -0.0014(17) 0.0129(17)
C00N 0.086(2) 0.0621(18) 0.083(2) -0.0005(16) -0.0159(18) 0.0076(16)

loop_
_atom_type_symbol
_atom_type_description
_atom_type_scat_dispersion_real
_atom_type_scat_dispersion_imag
_atom_type_scat_source
C C 0.0033 0.0016 'International Tables Vol C Tables 4.2.6.8 and 6.1.1.4'
H H 0.0000 0.0000 'International Tables Vol C Tables 4.2.6.8 and 6.1.1.4'
N N 0.0061 0.0033 'International Tables Vol C Tables 4.2.6.8 and 6.1.1.4'
O O 0.0106 0.0060 'International Tables Vol C Tables 4.2.6.8 and 6.1.1.4'

loop_
_geom_angle_atom_site_label_1
_geom_angle_atom_site_label_2
_geom_angle_atom_site_label_3
_geom_angle
_geom_angle_site_symmetry_1
_geom_angle_site_symmetry_3
_geom_angle_publ_flag
C007 N002 H002 116.2 . . ?
C009 N002 H002 116.2 . . ?
C009 N002 C007 127.7(2) . . ?
C009 N003 C006 121.9(2) . . ?
C009 N004 C00D 125.9(2) . . ?
C009 N004 C00E 121.3(2) . . ?
C00E N004 C00D 112.7(2) . . ?
C008 C005 C006 120.0(2) . . ?
C00C C005 C006 121.3(2) . . ?
C00C C005 C008 118.6(2) . . ?
O001 C006 N003 126.4(2) . . ?
O001 C006 C005 118.9(2) . . ?
N003 C006 C005 114.6(2) . . ?
C00A C007 N002 124.8(2) . . ?
C00A C007 C00B 118.2(3) . . ?
C00B C007 N002 116.8(2) . . ?
C005 C008 H008 119.9 . . ?
C00F C008 C005 120.2(3) . . ?
C00F C008 H008 119.9 . . ?
N003 C009 N002 123.6(2) . . ?
N003 C009 N004 118.8(2) . . ?
N004 C009 N002 117.5(2) . . ?
C007 C00A H00A 119.9 . . ?
C007 C00A C00M 120.3(3) . . ?
C00M C00A H00A 119.9 . . ?
C007 C00B H00B 119.5 . . ?
C00I C00B C007 121.0(3) . . ?
C00I C00B H00B 119.5 . . ?
C005 C00C H00C 119.7 . . ?
C00L C00C C005 120.7(3) . . ?
C00L C00C H00C 119.7 . . ?
N004 C00D H00D 109.5 . . ?
N004 C00D H00E 109.5 . . ?
N004 C00D C00G 110.6(2) . . ?
H00D C00D H00E 108.1 . . ?
C00G C00D H00D 109.5 . . ?
C00G C00D H00E 109.5 . . ?
N004 C00E H00F 109.7 . . ?
N004 C00E H00G 109.7 . . ?
N004 C00E C00H 109.9(2) . . ?
H00F C00E H00G 108.2 . . ?
C00H C00E H00F 109.7 . . ?
C00H C00E H00G 109.7 . . ?
C008 C00F H00H 119.8 . . ?
C00J C00F C008 120.5(3) . . ?
C00J C00F H00H 119.8 . . ?
C00D C00G H00I 109.2 . . ?
C00D C00G H00J 109.2 . . ?
C00D C00G C00K 111.9(2) . . ?
H00I C00G H00J 107.9 . . ?
C00K C00G H00I 109.2 . . ?
C00K C00G H00J 109.2 . . ?
C00E C00H H00K 109.5 . . ?
C00E C00H H00L 109.5 . . ?
H00K C00H H00L 108.1 . . ?
C00K C00H C00E 110.6(2) . . ?
C00K C00H H00K 109.5 . . ?
C00K C00H H00L 109.5 . . ?
C00B C00I H00M 119.3 . . ?
C00N C00I C00B 121.4(3) . . ?
C00N C00I H00M 119.3 . . ?
C00F C00J H00N 120.1 . . ?
C00F C00J C00L 119.8(3) . . ?
C00L C00J H00N 120.1 . . ?
C00G C00K C00H 110.5(3) . . ?
C00G C00K H00O 109.6 . . ?
C00G C00K H00P 109.6 . . ?
C00H C00K H00O 109.6 . . ?
C00H C00K H00P 109.6 . . ?
H00O C00K H00P 108.1 . . ?
C00C C00L H00Q 119.9 . . ?
C00J C00L C00C 120.2(3) . . ?
C00J C00L H00Q 119.9 . . ?
C00A C00M H00R 119.4 . . ?
C00A C00M C00N 121.2(3) . . ?
C00N C00M H00R 119.4 . . ?
C00I C00N C00M 117.7(3) . . ?
C00I C00N H00S 121.2 . . ?
C00M C00N H00S 121.2 . . ?

loop_
_geom_bond_atom_site_label_1
_geom_bond_atom_site_label_2
_geom_bond_distance
_geom_bond_site_symmetry_2
_geom_bond_publ_flag
O001 C006 1.245(3) . ?
N002 H002 0.8600 . ?
N002 C007 1.414(3) . ?
N002 C009 1.365(3) . ?
N003 C006 1.340(3) . ?
N003 C009 1.327(3) . ?
N004 C009 1.335(3) . ?
N004 C00D 1.473(3) . ?
N004 C00E 1.470(3) . ?
C005 C006 1.490(3) . ?
C005 C008 1.386(3) . ?
C005 C00C 1.380(3) . ?
C007 C00A 1.375(4) . ?
C007 C00B 1.378(4) . ?
C008 H008 0.9300 . ?
C008 C00F 1.377(4) . ?
C00A H00A 0.9300 . ?
C00A C00M 1.385(4) . ?
C00B H00B 0.9300 . ?
C00B C00I 1.377(4) . ?
C00C H00C 0.9300 . ?
C00C C00L 1.372(4) . ?
C00D H00D 0.9700 . ?
C00D H00E 0.9700 . ?
C00D C00G 1.489(4) . ?
C00E H00F 0.9700 . ?
C00E H00G 0.9700 . ?
C00E C00H 1.509(4) . ?
C00F H00H 0.9300 . ?
C00F C00J 1.366(4) . ?
C00G H00I 0.9700 . ?
C00G H00J 0.9700 . ?
C00G C00K 1.502(4) . ?
C00H H00K 0.9700 . ?
C00H H00L 0.9700 . ?
C00H C00K 1.508(4) . ?
C00I H00M 0.9300 . ?
C00I C00N 1.363(5) . ?
C00J H00N 0.9300 . ?
C00J C00L 1.371(4) . ?
C00K H00O 0.9700 . ?
C00K H00P 0.9700 . ?
C00L H00Q 0.9300 . ?
C00M H00R 0.9300 . ?
C00M C00N 1.388(5) . ?
C00N H00S 0.9300 . ?

loop_
_geom_torsion_atom_site_label_1
_geom_torsion_atom_site_label_2
_geom_torsion_atom_site_label_3
_geom_torsion_atom_site_label_4
_geom_torsion
_geom_torsion_site_symmetry_1
_geom_torsion_site_symmetry_2
_geom_torsion_site_symmetry_3
_geom_torsion_site_symmetry_4
_geom_torsion_publ_flag
N002 C007 C00A C00M 177.7(3) . . . . ?
N002 C007 C00B C00I -178.1(2) . . . . ?
N004 C00D C00G C00K 54.7(3) . . . . ?
N004 C00E C00H C00K -56.6(3) . . . . ?
C005 C008 C00F C00J -0.8(4) . . . . ?
C005 C00C C00L C00J -0.6(5) . . . . ?
C006 N003 C009 N002 49.7(4) . . . . ?
C006 N003 C009 N004 -134.5(3) . . . . ?
C006 C005 C008 C00F -176.1(2) . . . . ?
C006 C005 C00C C00L 176.7(3) . . . . ?
C007 N002 C009 N003 18.5(4) . . . . ?
C007 N002 C009 N004 -157.3(2) . . . . ?
C007 C00A C00M C00N -0.4(4) . . . . ?
C007 C00B C00I C00N 0.3(5) . . . . ?
C008 C005 C006 O001 -6.1(4) . . . . ?
C008 C005 C006 N003 175.5(2) . . . . ?
C008 C005 C00C C00L -0.4(4) . . . . ?
C008 C00F C00J C00L -0.2(5) . . . . ?
C009 N002 C007 C00A 17.5(4) . . . . ?
C009 N002 C007 C00B -167.2(2) . . . . ?
C009 N003 C006 O001 21.3(4) . . . . ?
C009 N003 C006 C005 -160.4(2) . . . . ?
C009 N004 C00D C00G 121.7(3) . . . . ?
C009 N004 C00E C00H -120.8(3) . . . . ?
C00A C007 C00B C00I -2.4(4) . . . . ?
C00A C00M C00N C00I -1.7(5) . . . . ?
C00B C007 C00A C00M 2.4(4) . . . . ?
C00B C00I C00N C00M 1.8(5) . . . . ?
C00C C005 C006 O001 176.8(2) . . . . ?
C00C C005 C006 N003 -1.7(4) . . . . ?
C00C C005 C008 C00F 1.1(4) . . . . ?
C00D N004 C009 N002 8.1(4) . . . . ?
C00D N004 C009 N003 -167.9(2) . . . . ?
C00D N004 C00E C00H 57.8(3) . . . . ?
C00D C00G C00K C00H -54.7(4) . . . . ?
C00E N004 C009 N002 -173.6(2) . . . . ?
C00E N004 C009 N003 10.4(4) . . . . ?
C00E N004 C00D C00G -56.8(3) . . . . ?
C00E C00H C00K C00G 55.3(4) . . . . ?
C00F C00J C00L C00C 0.9(5) . . . . ?
